data_7114852
loop_
_publ_author_name
'Burkholder, Eric'
'Zubieta, Jon'

_publ_section_title
;
 Solid state coordination chemistry: construction of 2D networks and 3D
 frameworks from phosphomolybdate clusters and binuclear Cu(ii) complexes.
 The syntheses and structures of [{Cu2(tpypyz)(H2O)2}(Mo5
 O15)(HOPO3)2]&#x00B7;nH 2O [n = 2, 3; tpypyz = tetra(2-pyridyl)pyrazine]
;
_journal_issue 20
_journal_name_full 'Chemical Communications'
_journal_page_first 2056
_journal_paper_doi 10.1039/b105563c
_journal_year 2001
_chemical_formula_sum 'C24 H28 Cu2 Mo5 N6 O28 P2'
_chemical_formula_weight 1517.24
_chemical_name_systematic
; 
? 
;
_space_group_IT_number 15
_symmetry_space_group_name_Hall '-C 2yc'
_symmetry_space_group_name_H-M 'C 1 2/c 1'
_atom_sites_solution_hydrogens geom
_atom_sites_solution_primary direct
_atom_sites_solution_secondary difmap
_audit_creation_method SHELXL-97
_cell_angle_alpha 90.00
_cell_angle_beta 102.6690(1)
_cell_angle_gamma 90.00
_cell_formula_units_Z 4
_cell_length_a 18.3609(1)
_cell_length_b 16.0705(1)
_cell_length_c 13.4127(9)
_cell_measurement_temperature 90(2)
_cell_volume 3861.3(3)
_computing_structure_refinement 'SHELXL-97 (Sheldrick, 1997)'
_computing_structure_solution 'SHELXS-97 (Sheldrick, 1990)'
_diffrn_ambient_temperature 293(2)
_diffrn_measured_fraction_theta_full 0.999
_diffrn_measured_fraction_theta_max 0.999
_diffrn_radiation_monochromator graphite
_diffrn_radiation_source 'fine-focus sealed tube'
_diffrn_radiation_type MoK\a
_diffrn_radiation_wavelength 0.71073
_diffrn_reflns_av_R_equivalents 0.0466
_diffrn_reflns_av_sigmaI/netI 0.0524
_diffrn_reflns_limit_h_max 20
_diffrn_reflns_limit_h_min -19
_diffrn_reflns_limit_k_max 17
_diffrn_reflns_limit_k_min -15
_diffrn_reflns_limit_l_max 14
_diffrn_reflns_limit_l_min -14
_diffrn_reflns_number 8980
_diffrn_reflns_theta_full 23.28
_diffrn_reflns_theta_max 23.28
_diffrn_reflns_theta_min 1.70
_exptl_absorpt_coefficient_mu 2.849
_exptl_crystal_colour 'dark green'
_exptl_crystal_density_diffrn 2.610
_exptl_crystal_density_method 'not measured'
_exptl_crystal_F_000 2944
_refine_diff_density_max 2.231
_refine_diff_density_min -0.740
_refine_diff_density_rms 0.198
_refine_ls_extinction_method none
_refine_ls_goodness_of_fit_ref 1.086
_refine_ls_hydrogen_treatment mixed
_refine_ls_matrix_type full
_refine_ls_number_parameters 310
_refine_ls_number_reflns 2789
_refine_ls_number_restraints 0
_refine_ls_restrained_S_all 1.086
_refine_ls_R_factor_all 0.0475
_refine_ls_R_factor_gt 0.0320
_refine_ls_shift/su_max 2.665
_refine_ls_shift/su_mean 0.014
_refine_ls_structure_factor_coef Fsqd
_refine_ls_weighting_details 'calc w=1/[\s^2^(Fo^2^)+(0.0543P)^2^+0.0000P] where P=(Fo^2^+2Fc^2^)/3'
_refine_ls_weighting_scheme calc
_refine_ls_wR_factor_gt 0.0802
_refine_ls_wR_factor_ref 0.0981
_reflns_number_gt 2168
_reflns_number_total 2789
_reflns_threshold_expression >2sigma(I)
_cod_data_source_file b105563c.txt
_cod_data_source_block compound_2
_cod_original_cell_volume 3861.3(4)
_cod_database_code 7114852

loop_
_symmetry_equiv_pos_as_xyz
'x, y, z'
'-x, y, -z+1/2'
'x+1/2, y+1/2, z'
'-x+1/2, y+1/2, -z+1/2'
'-x, -y, -z'
'x, -y, z-1/2'
'-x+1/2, -y+1/2, -z'
'x+1/2, -y+1/2, z-1/2'

loop_
_atom_site_label
_atom_site_type_symbol
_atom_site_fract_x
_atom_site_fract_y
_atom_site_fract_z
_atom_site_U_iso_or_equiv
_atom_site_adp_type
_atom_site_occupancy
_atom_site_symmetry_multiplicity
_atom_site_calc_flag
_atom_site_refinement_flags
Mo1 Mo -0.07622(4) 0.35749(4) 0.31895(5) 0.0083(2) Uani 1 1 d .
Mo2 Mo -0.09771(4) 0.15713(4) 0.38106(5) 0.0074(2) Uani 1 1 d .
Mo3 Mo 0.0000 0.03578(6) 0.2500 0.0057(2) Uani 1 2 d S
Cu1 Cu 0.15246(5) -0.11092(6) 0.35251(7) 0.0083(3) Uani 1 1 d .
P1 P 0.07867(11) 0.21494(12) 0.36371(15) 0.0069(5) Uani 1 1 d .
O1 O 0.2057(3) -0.0741(3) 0.2183(4) 0.0166(13) Uani 1 1 d .
O2 O 0.0733(3) -0.0327(3) 0.2994(4) 0.0093(12) Uani 1 1 d .
O3 O 0.1181(3) 0.1845(3) 0.4724(4) 0.0146(13) Uani 1 1 d .
O4 O -0.0027(3) 0.2366(3) 0.3654(4) 0.0068(11) Uani 1 1 d .
O5 O 0.0000 0.3869(4) 0.2500 0.0115(17) Uani 1 2 d S
O6 O -0.0824(3) 0.1564(3) 0.5110(4) 0.0113(12) Uani 1 1 d .
O7 O -0.0251(3) 0.0692(3) 0.3716(4) 0.0074(12) Uani 1 1 d .
O8 O -0.0811(3) 0.1431(3) 0.2114(4) 0.0078(12) Uani 1 1 d .
O9 O -0.1791(3) 0.1022(3) 0.3429(4) 0.0116(12) Uani 1 1 d .
O10 O -0.1357(3) 0.2667(3) 0.3535(4) 0.0092(12) Uani 1 1 d .
O11 O -0.1428(3) 0.4311(3) 0.2777(4) 0.0134(13) Uani 1 1 d .
O12 O -0.1181(3) 0.2907(3) 0.1645(4) 0.0082(12) Uani 1 1 d .
O13 O -0.0353(3) 0.3922(3) 0.4388(4) 0.0121(12) Uani 1 1 d .
O100 O 0.1026(7) 0.0514(8) 0.5434(9) 0.033(3) Uani 0.50 1 d P
O101 O 0.2289(3) 0.2197(3) 0.6281(5) 0.0259(15) Uani 1 1 d .
C1 C 0.2326(4) 0.0448(5) 0.4242(6) 0.0112(18) Uani 1 1 d .
H1 H 0.1932 0.0727 0.3821 0.013 Uiso 1 1 calc R
C2 C 0.2840(4) -0.0761(5) 0.5028(6) 0.013(3) Uani 1.00(3) 1 d .
C3 C 0.3505(4) -0.0365(5) 0.5445(6) 0.0107(18) Uani 1 1 d .
H3 H 0.3903 -0.0660 0.5836 0.013 Uiso 1 1 calc R
C4 C 0.2698(4) -0.1680(5) 0.5111(6) 0.0081(17) Uani 1 1 d .
C5 C 0.1981(4) -0.2746(5) 0.4139(6) 0.0078(17) Uani 1 1 d .
C6 C 0.1437(4) -0.2853(5) 0.3148(5) 0.0063(17) Uani 1 1 d .
C7 C 0.1305(4) -0.3587(5) 0.2594(6) 0.0099(18) Uani 1 1 d .
H7 H 0.1568 -0.4067 0.2835 0.012 Uiso 1 1 calc R
C8 C 0.0610(4) -0.2149(5) 0.1878(6) 0.0113(18) Uani 1 1 d .
H8 H 0.0384 -0.1656 0.1609 0.014 Uiso 1 1 calc R
C9 C 0.0426(4) -0.2888(5) 0.1332(6) 0.0117(18) Uani 1 1 d .
H9 H 0.0062 -0.2892 0.0728 0.014 Uiso 1 1 calc R
C10 C 0.0788(4) -0.3601(5) 0.1697(6) 0.0108(18) Uani 1 1 d .
H10 H 0.0682 -0.4096 0.1335 0.013 Uiso 1 1 calc R
C11 C 0.2965(5) 0.0888(5) 0.4677(6) 0.016(3) Uani 1.00(3) 1 d .
H11 H 0.2990 0.1458 0.4570 0.019 Uiso 1 1 calc R
C12 C 0.3570(4) 0.0471(5) 0.5275(6) 0.0104(18) Uani 1 1 d .
H12 H 0.4009 0.0753 0.5554 0.012 Uiso 1 1 calc R
N1 N 0.2259(3) -0.0359(4) 0.4406(5) 0.0084(15) Uani 1 1 d .
N2 N 0.1101(3) -0.2132(4) 0.2779(4) 0.0078(15) Uani 1 1 d .
N3 N 0.2191(3) -0.1946(4) 0.4308(4) 0.0076(15) Uani 1 1 d .

loop_
_atom_site_aniso_label
_atom_site_aniso_U_11
_atom_site_aniso_U_22
_atom_site_aniso_U_33
_atom_site_aniso_U_23
_atom_site_aniso_U_13
_atom_site_aniso_U_12
Mo1 0.0085(4) 0.0057(4) 0.0107(4) -0.0009(3) 0.0020(3) 0.0013(3)
Mo2 0.0077(4) 0.0070(4) 0.0082(4) -0.0007(3) 0.0031(3) -0.0014(3)
Mo3 0.0064(5) 0.0039(5) 0.0068(5) 0.000 0.0013(4) 0.000
Cu1 0.0086(5) 0.0043(5) 0.0102(5) 0.0000(4) -0.0017(4) 0.0011(4)
P1 0.0073(11) 0.0060(11) 0.0071(10) -0.0009(9) 0.0014(8) 0.0006(9)
O1 0.018(3) 0.020(3) 0.014(3) -0.002(3) 0.008(2) 0.001(3)
O2 0.009(3) 0.007(3) 0.011(3) -0.001(2) 0.001(2) 0.000(2)
O3 0.018(3) 0.017(3) 0.007(3) -0.003(3) -0.002(2) 0.009(3)
O4 0.006(3) 0.004(3) 0.010(3) 0.001(2) 0.003(2) 0.000(2)
O5 0.013(4) 0.006(4) 0.017(4) 0.000 0.006(3) 0.000
O6 0.009(3) 0.011(3) 0.014(3) -0.002(2) 0.003(2) 0.001(2)
O7 0.009(3) 0.006(3) 0.006(3) -0.002(2) 0.000(2) 0.000(2)
O8 0.010(3) 0.006(3) 0.008(3) 0.000(2) 0.003(2) 0.000(2)
O9 0.010(3) 0.012(3) 0.013(3) -0.001(2) 0.004(2) -0.003(2)
O10 0.007(3) 0.007(3) 0.013(3) -0.001(2) 0.002(2) 0.000(2)
O11 0.015(3) 0.009(3) 0.016(3) 0.001(2) 0.002(2) 0.002(2)
O12 0.006(3) 0.005(3) 0.012(3) 0.003(2) 0.000(2) 0.002(2)
O13 0.011(3) 0.009(3) 0.016(3) -0.003(2) 0.001(2) 0.001(2)
O100 0.038(8) 0.030(8) 0.029(7) 0.004(6) 0.003(6) -0.001(7)
O101 0.023(4) 0.017(4) 0.040(4) 0.013(3) 0.012(3) 0.003(3)
C1 0.013(5) 0.006(5) 0.016(5) 0.001(4) 0.006(4) 0.006(4)
C2 0.019(6) 0.009(5) 0.014(5) -0.002(4) 0.009(4) 0.005(4)
C3 0.006(4) 0.017(5) 0.011(4) 0.001(4) 0.006(3) 0.004(4)
C4 0.005(4) 0.008(5) 0.010(4) -0.004(3) -0.001(3) 0.003(3)
C5 0.003(4) 0.009(5) 0.012(4) 0.003(4) 0.003(3) 0.002(3)
C6 0.006(4) 0.006(4) 0.009(4) -0.001(3) 0.005(3) -0.001(3)
C7 0.015(5) 0.006(5) 0.011(4) 0.005(3) 0.009(4) 0.005(3)
C8 0.012(4) 0.015(5) 0.008(4) 0.006(4) 0.005(3) 0.000(4)
C9 0.013(4) 0.016(5) 0.007(4) -0.002(4) 0.003(3) -0.005(4)
C10 0.011(4) 0.011(5) 0.011(4) -0.001(4) 0.004(3) -0.002(4)
C11 0.024(6) 0.001(5) 0.022(5) -0.001(4) 0.008(4) -0.001(4)
C12 0.013(4) 0.004(4) 0.015(4) -0.001(4) 0.005(3) -0.002(4)
N1 0.009(4) 0.008(4) 0.008(3) -0.001(3) 0.003(3) 0.002(3)
N2 0.006(3) 0.014(4) 0.006(3) 0.002(3) 0.005(3) 0.002(3)
N3 0.008(4) 0.006(4) 0.009(4) -0.002(3) 0.003(3) -0.003(3)

loop_
_atom_type_symbol
_atom_type_description
_atom_type_scat_dispersion_real
_atom_type_scat_dispersion_imag
_atom_type_scat_source
C C 0.0033 0.0016 'International Tables Vol C Tables 4.2.6.8 and 6.1.1.4'
H H 0.0000 0.0000 'International Tables Vol C Tables 4.2.6.8 and 6.1.1.4'
N N 0.0061 0.0033 'International Tables Vol C Tables 4.2.6.8 and 6.1.1.4'
P P 0.1023 0.0942 'International Tables Vol C Tables 4.2.6.8 and 6.1.1.4'
Cu Cu 0.3201 1.2651 'International Tables Vol C Tables 4.2.6.8 and 6.1.1.4'
Mo Mo -1.6832 0.6857 'International Tables Vol C Tables 4.2.6.8 and 6.1.1.4'
O O 0.0106 0.0060 'International Tables Vol C Tables 4.2.6.8 and 6.1.1.4'

loop_
_geom_angle_atom_site_label_1
_geom_angle_atom_site_label_2
_geom_angle_atom_site_label_3
_geom_angle
_geom_angle_site_symmetry_1
_geom_angle_site_symmetry_3
O11 Mo1 O13 102.4(2) . .
O11 Mo1 O5 102.8(2) . .
O13 Mo1 O5 99.07(19) . .
O11 Mo1 O10 101.5(2) . .
O13 Mo1 O10 100.1(2) . .
O5 Mo1 O10 144.8(3) . .
O11 Mo1 O12 87.5(2) . .
O13 Mo1 O12 170.0(2) . .
O5 Mo1 O12 79.33(17) . .
O10 Mo1 O12 76.71(19) . .
O11 Mo1 O4 168.9(2) . .
O13 Mo1 O4 85.0(2) . .
O5 Mo1 O4 83.9(2) . .
O10 Mo1 O4 68.79(19) . .
O12 Mo1 O4 85.02(17) . .
O6 Mo2 O9 103.8(2) . .
O6 Mo2 O10 100.2(2) . .
O9 Mo2 O10 99.2(2) . .
O6 Mo2 O7 95.7(2) . .
O9 Mo2 O7 99.8(2) . .
O10 Mo2 O7 151.5(2) . .
O6 Mo2 O4 98.3(2) . .
O9 Mo2 O4 157.6(2) . .
O10 Mo2 O4 73.1(2) . .
O7 Mo2 O4 81.30(19) . .
O6 Mo2 O8 162.5(2) . .
O9 Mo2 O8 87.3(2) . .
O10 Mo2 O8 91.16(19) . .
O7 Mo2 O8 68.78(18) . .
O4 Mo2 O8 72.14(17) . .
O2 Mo3 O2 102.2(3) 2 .
O2 Mo3 O7 99.6(2) 2 2
O2 Mo3 O7 101.2(2) . 2
O2 Mo3 O7 101.2(2) 2 .
O2 Mo3 O7 99.6(2) . .
O7 Mo3 O7 146.6(3) 2 .
O2 Mo3 O8 167.8(2) 2 2
O2 Mo3 O8 88.8(2) . 2
O7 Mo3 O8 72.82(19) 2 2
O7 Mo3 O8 81.82(19) . 2
O2 Mo3 O8 88.8(2) 2 .
O2 Mo3 O8 167.8(2) . .
O7 Mo3 O8 81.82(19) 2 .
O7 Mo3 O8 72.82(19) . .
O8 Mo3 O8 80.7(2) 2 .
O2 Cu1 N3 166.5(2) . .
O2 Cu1 N2 99.9(2) . .
N3 Cu1 N2 80.4(2) . .
O2 Cu1 N1 100.4(2) . .
N3 Cu1 N1 80.5(3) . .
N2 Cu1 N1 159.4(3) . .
O2 Cu1 O1 87.6(2) . .
N3 Cu1 O1 105.8(2) . .
N2 Cu1 O1 90.3(2) . .
N1 Cu1 O1 87.7(2) . .
O12 P1 O4 110.1(3) 2 .
O12 P1 O8 110.9(3) 2 2
O4 P1 O8 110.3(3) . 2
O12 P1 O3 109.8(3) 2 .
O4 P1 O3 108.1(3) . .
O8 P1 O3 107.6(3) 2 .
Mo3 O2 Cu1 178.4(3) . .
P1 O4 Mo2 131.3(3) . .
P1 O4 Mo1 132.8(3) . .
Mo2 O4 Mo1 94.74(18) . .
Mo1 O5 Mo1 151.2(4) . 2
Mo3 O7 Mo2 124.3(3) . .
P1 O8 Mo3 127.5(3) 2 .
P1 O8 Mo2 125.8(3) 2 .
Mo3 O8 Mo2 94.00(17) . .
Mo2 O10 Mo1 122.8(3) . .
P1 O12 Mo1 121.1(3) 2 .
N1 C1 C11 122.0(7) . .
N1 C2 C3 122.2(7) . .
N1 C2 C4 112.6(7) . .
C3 C2 C4 125.0(7) . .
C12 C3 C2 119.0(7) . .
N3 C4 C5 118.7(7) . 7_546
N3 C4 C2 110.9(7) . .
C5 C4 C2 130.4(7) 7_546 .
N3 C5 C4 116.7(7) . 7_546
N3 C5 C6 111.9(6) . .
C4 C5 C6 131.4(7) 7_546 .
N2 C6 C7 121.3(7) . .
N2 C6 C5 113.0(6) . .
C7 C6 C5 125.6(7) . .
C10 C7 C6 119.7(7) . .
N2 C8 C9 121.9(7) . .
C10 C9 C8 119.0(7) . .
C7 C10 C9 119.7(8) . .
C1 C11 C12 119.5(7) . .
C3 C12 C11 118.7(7) . .
C1 N1 C2 118.5(7) . .
C1 N1 Cu1 124.6(5) . .
C2 N1 Cu1 114.4(5) . .
C8 N2 C6 118.3(7) . .
C8 N2 Cu1 125.6(5) . .
C6 N2 Cu1 115.2(5) . .
C4 N3 C5 124.6(6) . .
C4 N3 Cu1 117.2(5) . .
C5 N3 Cu1 116.2(5) . .

loop_
_geom_bond_atom_site_label_1
_geom_bond_atom_site_label_2
_geom_bond_distance
_geom_bond_site_symmetry_2
Mo1 O11 1.703(5) .
Mo1 O13 1.711(5) .
Mo1 O5 1.8986(19) .
Mo1 O10 1.939(5) .
Mo1 O12 2.310(5) .
Mo1 O4 2.370(5) .
Mo2 O6 1.704(5) .
Mo2 O9 1.714(5) .
Mo2 O10 1.900(5) .
Mo2 O7 1.966(5) .
Mo2 O4 2.208(5) .
Mo2 O8 2.372(5) .
Mo3 O2 1.752(5) 2
Mo3 O2 1.752(5) .
Mo3 O7 1.868(5) 2
Mo3 O7 1.868(5) .
Mo3 O8 2.263(5) 2
Mo3 O8 2.263(5) .
Cu1 O2 1.936(5) .
Cu1 N3 1.961(6) .
Cu1 N2 1.991(6) .
Cu1 N1 1.993(6) .
Cu1 O1 2.306(5) .
P1 O12 1.507(5) 2
P1 O4 1.539(5) .
P1 O8 1.540(5) 2
P1 O3 1.558(5) .
O5 Mo1 1.8986(19) 2
O8 P1 1.540(5) 2
O12 P1 1.507(5) 2
C1 N1 1.326(10) .
C1 C11 1.384(11) .
C2 N1 1.364(10) .
C2 C3 1.382(11) .
C2 C4 1.507(11) .
C3 C12 1.372(11) .
C4 N3 1.330(9) .
C4 C5 1.397(10) 7_546
C5 N3 1.348(9) .
C5 C4 1.397(10) 7_546
C5 C6 1.487(10) .
C6 N2 1.355(9) .
C6 C7 1.387(10) .
C7 C10 1.359(10) .
C8 N2 1.341(9) .
C8 C9 1.396(10) .
C9 C10 1.361(10) .
C11 C12 1.391(11) .
